data_1544004
loop_
_publ_author_name
'M\'arquez, Irene R'
'Fuentes, Noelia'
'Cruz, Carlos M.'
'Puente-Mu\~noz, Virginia'
'Sotorrios, Lia'
'Marcos, M. Luisa'
'Choquesillo-Lazarte, Duane'
'Biel, Blanca'
'Crovetto, Luis'
'G\'omez-Bengoa, Enrique'
'Gonz\'alez, M Teresa'
'Martin, Ruben'
'Cuerva, Juan M.'
'Campa\~na, Araceli G'

_publ_section_title
;
 Versatile synthesis and enlargement of functionalized distorted
 heptagon-containing nanographenes.
;
_journal_issue 2
_journal_name_full 'Chemical science'
_journal_page_first 1068
_journal_page_last 1074
_journal_paper_doi 10.1039/c6sc02895k
_journal_volume 8
_journal_year 2017
_chemical_formula_moiety 'C47 H26 O5'
_chemical_formula_sum 'C50 H33 O5'
_chemical_formula_weight 713.76
_space_group_crystal_system triclinic
_space_group_IT_number 2
_space_group_name_Hall '-P 1'
_space_group_name_H-M_alt 'P -1'
_symmetry_space_group_name_Hall '-P 1'
_symmetry_space_group_name_H-M 'P -1'
_atom_sites_solution_hydrogens geom
_audit_creation_date 2016-06-14
_audit_creation_method
;
Olex2 1.2
(compiled 2016.02.19 svn.r3266 for OlexSys, GUI svn.r5155)
;
_audit_update_record
;
2016-06-15 deposited with the CCDC.
2016-08-31 downloaded from the CCDC.
;
_cell_angle_alpha 63.486(5)
_cell_angle_beta 70.365(4)
_cell_angle_gamma 81.999(4)
_cell_formula_units_Z 4
_cell_length_a 13.1702(8)
_cell_length_b 17.3964(12)
_cell_length_c 17.5084(11)
_cell_measurement_reflns_used 2951
_cell_measurement_temperature 100(2)
_cell_measurement_theta_max 66.45
_cell_measurement_theta_min 2.84
_cell_volume 3380.5(4)
_computing_cell_refinement 'Bruker Apex3, 2016'
_computing_data_collection 'Bruker Apex3, 2016'
_computing_data_reduction 'SAINT v8.34A (Bruker, 2013)'
_computing_molecular_graphics 'Olex2 (Dolomanov et al., 2009)'
_computing_publication_material 'Olex2 (Dolomanov et al., 2009)'
_computing_structure_refinement 'XL (Sheldrick, 2008)'
_computing_structure_solution 'XS (Sheldrick, 2008)'
_diffrn_ambient_temperature 100.0
_diffrn_measured_fraction_theta_full 0.992
_diffrn_measured_fraction_theta_max 0.992
_diffrn_measurement_device_type 'Bruker D8 Venture'
_diffrn_measurement_method '\f and \w scans'
_diffrn_radiation_monochromator multilayer
_diffrn_radiation_type CuK\a
_diffrn_radiation_wavelength 1.54178
_diffrn_reflns_av_R_equivalents 0.2037
_diffrn_reflns_av_unetI/netI 0.1939
_diffrn_reflns_Laue_measured_fraction_full 0.992
_diffrn_reflns_Laue_measured_fraction_max 0.992
_diffrn_reflns_limit_h_max 15
_diffrn_reflns_limit_h_min -15
_diffrn_reflns_limit_k_max 20
_diffrn_reflns_limit_k_min -20
_diffrn_reflns_limit_l_max 20
_diffrn_reflns_limit_l_min -19
_diffrn_reflns_number 38935
_diffrn_reflns_point_group_measured_fraction_full 0.992
_diffrn_reflns_point_group_measured_fraction_max 0.992
_diffrn_reflns_theta_full 66.592
_diffrn_reflns_theta_max 66.592
_diffrn_reflns_theta_min 2.839
_diffrn_source 'high brilliance microfocus sealed tube'
_diffrn_standards_number 0
_exptl_absorpt_coefficient_mu 0.714
_exptl_absorpt_correction_T_max 0.7528
_exptl_absorpt_correction_T_min 0.5873
_exptl_absorpt_correction_type multi-scan
_exptl_absorpt_process_details
;
SADABS-2014/3 (Bruker,2014/3) was used for absorption correction.
wR2(int) was 0.1092 before and 0.0818 after correction.
The Ratio of minimum to maximum transmission is 0.7802.
The \l/2 correction factor is Not present.
;
_exptl_crystal_colour yellow
_exptl_crystal_density_diffrn 1.402
_exptl_crystal_description prism
_exptl_crystal_F_000 1492
_exptl_crystal_size_max 0.1
_exptl_crystal_size_mid 0.08
_exptl_crystal_size_min 0.08
_refine_diff_density_max 0.255
_refine_diff_density_min -0.245
_refine_diff_density_rms 0.057
_refine_ls_extinction_method none
_refine_ls_goodness_of_fit_ref 0.849
_refine_ls_hydrogen_treatment constr
_refine_ls_matrix_type full
_refine_ls_number_parameters 945
_refine_ls_number_reflns 11864
_refine_ls_number_restraints 0
_refine_ls_restrained_S_all 0.849
_refine_ls_R_factor_all 0.1842
_refine_ls_R_factor_gt 0.0779
_refine_ls_shift/su_max 0.000
_refine_ls_shift/su_mean 0.000
_refine_ls_structure_factor_coef Fsqd
_refine_ls_weighting_details 'w=1/[\s^2^(Fo^2^)+(0.0637P)^2^] where P=(Fo^2^+2Fc^2^)/3'
_refine_ls_weighting_scheme calc
_refine_ls_wR_factor_gt 0.1537
_refine_ls_wR_factor_ref 0.1873
_reflns_Friedel_coverage 0.000
_reflns_number_gt 4541
_reflns_number_total 11864
_reflns_threshold_expression 'I > 2\s(I)'
_cod_data_source_file c6sc02895k2.cif
_cod_data_source_block 6h
_cod_depositor_comments
;Adding full bibliography for 1544001--1544004.cif.

 Adding full bibliography for 1544001--1544004.cif.
;
_cod_database_code 1544004
_shelx_space_group_comment
;
The symmetry employed for this shelxl refinement is uniquely defined
by the following loop, which should always be used as a source of
symmetry information in preference to the above space-group names.
They are only intended as comments.
;
_shelx_estimated_absorpt_t_max 0.945
_shelx_estimated_absorpt_t_min 0.932
_olex2_refinement_description
;
1. Fixed Uiso
 At 1.2 times of:
  All C(H) groups
 At 1.5 times of:
  All C(H,H,H) groups
2.a Aromatic/amide H refined with riding coordinates:
 C4A(H4A), C5A(H5A), C6A(H6A), C16A(H16A), C22A(H22A), C23A(H23A), C24A(H24A),
 C31A(H31A), C32A(H32A), C33A(H33A), C41A(H41A), C49A(H49A), C50A(H50A),
 C51A(H51A), C4B(H4B), C5B(H5B), C6B(H6B), C16B(H16B), C22B(H22B), C23B(H23B),
 C24B(H24B), C31B(H31B), C32B(H32B), C33B(H33B), C41B(H41B), C49B(H49B),
 C50B(H50B), C51B(H51B)
2.b Idealised Me refined as rotating group:
 C15A(H15A,H15B,H15C), C19A(H19A,H19B,H19C), C40A(H40A,H40B,H40C), C44A(H44A,
 H44B,H44C), C15B(H15D,H15E,H15F), C19B(H19D,H19E,H19F), C40B(H40D,H40E,H40F),
 C44B(H44D,H44E,H44F)
;
_shelx_shelxl_version_number 2014/7
_olex2_submission_special_instructions 'No special instructions were received'

loop_
_space_group_symop_operation_xyz
'x, y, z'
'-x, -y, -z'

loop_
_atom_site_label
_atom_site_type_symbol
_atom_site_fract_x
_atom_site_fract_y
_atom_site_fract_z
_atom_site_U_iso_or_equiv
_atom_site_adp_type
_atom_site_occupancy
_atom_site_site_symmetry_order
_atom_site_calc_flag
_atom_site_refinement_flags_posn
O1A O 0.3656(3) 0.8124(2) 1.1034(2) 0.0508(10) Uani 1 1 d .
C2A C 0.3637(5) 0.8231(3) 1.0291(3) 0.0416(14) Uani 1 1 d .
C3A C 0.4474(4) 0.8743(3) 0.9465(3) 0.0404(13) Uani 1 1 d .
C4A C 0.4681(5) 0.9536(4) 0.9389(4) 0.0511(16) Uani 1 1 d .
H4A H 0.4286 0.9709 0.9849 0.061 Uiso 1 1 calc R
C5A C 0.5450(5) 1.0072(4) 0.8655(4) 0.0562(17) Uani 1 1 d .
H5A H 0.5536 1.0643 0.8561 0.067 Uiso 1 1 calc R
C6A C 0.6101(5) 0.9762(4) 0.8050(3) 0.0486(15) Uani 1 1 d .
H6A H 0.6668 1.0120 0.7560 0.058 Uiso 1 1 calc R
C7A C 0.5959(4) 0.8950(3) 0.8133(3) 0.0384(13) Uani 1 1 d .
C8A C 0.5041(4) 0.8442(3) 0.8808(3) 0.0376(13) Uani 1 1 d .
C9A C 0.4800(4) 0.7619(3) 0.8845(3) 0.0349(12) Uani 1 1 d .
C10A C 0.5687(4) 0.7220(3) 0.8436(3) 0.0365(13) Uani 1 1 d .
C11A C 0.6714(4) 0.7661(3) 0.7879(3) 0.0373(13) Uani 1 1 d .
C12A C 0.6793(4) 0.8558(3) 0.7604(3) 0.0373(13) Uani 1 1 d .
C13A C 0.7724(4) 0.8990(3) 0.6918(3) 0.0358(13) Uani 1 1 d .
O14A O 0.7754(3) 0.9872(2) 0.6596(2) 0.0426(9) Uani 1 1 d .
C15A C 0.8740(5) 1.0321(3) 0.5919(3) 0.0510(16) Uani 1 1 d .
H15A H 0.8849 1.0251 0.5372 0.076 Uiso 1 1 calc GR
H15B H 0.9354 1.0080 0.6146 0.076 Uiso 1 1 calc GR
H15C H 0.8680 1.0933 0.5784 0.076 Uiso 1 1 calc GR
C16A C 0.8562(4) 0.8561(3) 0.6574(3) 0.0390(13) Uani 1 1 d .
H16A H 0.9171 0.8871 0.6096 0.047 Uiso 1 1 calc R
C17A C 0.8525(5) 0.7680(3) 0.6920(3) 0.0426(14) Uani 1 1 d .
O18A O 0.9412(3) 0.7247(2) 0.6612(2) 0.0442(10) Uani 1 1 d .
C19A C 1.0406(5) 0.7702(4) 0.6105(4) 0.0569(17) Uani 1 1 d .
H19A H 1.0371 0.8116 0.5509 0.085 Uiso 1 1 calc GR
H19B H 1.0989 0.7297 0.6041 0.085 Uiso 1 1 calc GR
H19C H 1.0547 0.8008 0.6413 0.085 Uiso 1 1 calc GR
C20A C 0.7623(4) 0.7199(3) 0.7569(3) 0.0348(13) Uani 1 1 d .
C21A C 0.7544(4) 0.6261(3) 0.7932(3) 0.0336(12) Uani 1 1 d .
C22A C 0.8442(5) 0.5738(3) 0.7862(3) 0.0428(14) Uani 1 1 d .
H22A H 0.9145 0.5986 0.7596 0.051 Uiso 1 1 calc R
C23A C 0.8314(5) 0.4852(3) 0.8180(3) 0.0434(14) Uani 1 1 d .
H23A H 0.8933 0.4499 0.8156 0.052 Uiso 1 1 calc R
C24A C 0.7314(5) 0.4486(3) 0.8523(3) 0.0419(14) Uani 1 1 d .
H24A H 0.7244 0.3890 0.8701 0.050 Uiso 1 1 calc R
C25A C 0.6388(5) 0.4987(3) 0.8617(3) 0.0399(14) Uani 1 1 d .
C26A C 0.6511(4) 0.5868(3) 0.8360(3) 0.0363(13) Uani 1 1 d .
C27A C 0.5587(4) 0.6359(3) 0.8573(3) 0.0361(13) Uani 1 1 d .
C28A C 0.4549(5) 0.5997(3) 0.8907(3) 0.0379(13) Uani 1 1 d .
C29A C 0.4424(5) 0.5133(3) 0.9017(3) 0.0400(14) Uani 1 1 d .
C30A C 0.5325(5) 0.4617(3) 0.8932(3) 0.0403(14) Uani 1 1 d .
C31A C 0.5199(5) 0.3762(3) 0.9091(3) 0.0422(14) Uani 1 1 d .
H31A H 0.5811 0.3412 0.9019 0.051 Uiso 1 1 calc R
C32A C 0.4194(5) 0.3445(3) 0.9350(3) 0.0482(15) Uani 1 1 d .
H32A H 0.4111 0.2858 0.9494 0.058 Uiso 1 1 calc R
C33A C 0.3292(5) 0.3945(3) 0.9411(3) 0.0436(14) Uani 1 1 d .
H33A H 0.2602 0.3702 0.9586 0.052 Uiso 1 1 calc R
C34A C 0.3385(4) 0.4810(3) 0.9217(3) 0.0391(13) Uani 1 1 d .
C35A C 0.2505(5) 0.5412(3) 0.9175(3) 0.0399(14) Uani 1 1 d .
C36A C 0.2576(5) 0.6203(3) 0.9225(3) 0.0411(14) Uani 1 1 d .
C37A C 0.3620(4) 0.6472(3) 0.9137(3) 0.0346(13) Uani 1 1 d .
C38A C 0.1567(5) 0.5299(4) 0.9020(3) 0.0458(15) Uani 1 1 d .
O39A O 0.1507(3) 0.4569(2) 0.8908(2) 0.0531(11) Uani 1 1 d .
C40A C 0.0635(5) 0.4483(4) 0.8636(4) 0.0596(17) Uani 1 1 d .
H40A H 0.0672 0.4953 0.8046 0.089 Uiso 1 1 calc GR
H40B H -0.0052 0.4505 0.9075 0.089 Uiso 1 1 calc GR
H40C H 0.0687 0.3931 0.8600 0.089 Uiso 1 1 calc GR
C41A C 0.0738(5) 0.5891(4) 0.8954(3) 0.0430(14) Uani 1 1 d .
H41A H 0.0139 0.5807 0.8812 0.052 Uiso 1 1 calc R
C42A C 0.0793(5) 0.6599(4) 0.9097(3) 0.0437(14) Uani 1 1 d .
O43A O -0.0020(3) 0.7194(2) 0.9071(2) 0.0459(10) Uani 1 1 d .
C44A C -0.0833(5) 0.7135(4) 0.8717(4) 0.0550(16) Uani 1 1 d .
H44A H -0.0497 0.7218 0.8094 0.083 Uiso 1 1 calc GR
H44B H -0.1373 0.7579 0.8740 0.083 Uiso 1 1 calc GR
H44C H -0.1182 0.6567 0.9077 0.083 Uiso 1 1 calc GR
C45A C 0.1706(4) 0.6748(3) 0.9278(3) 0.0372(13) Uani 1 1 d .
C46A C 0.1740(4) 0.7389(3) 0.9610(3) 0.0393(13) Uani 1 1 d .
C47A C 0.2735(4) 0.7588(3) 0.9630(3) 0.0386(13) Uani 1 1 d .
C48A C 0.3753(4) 0.7243(3) 0.9196(3) 0.0372(13) Uani 1 1 d .
C49A C 0.0772(5) 0.7726(3) 1.0006(3) 0.0474(15) Uani 1 1 d .
H49A H 0.0117 0.7647 0.9933 0.057 Uiso 1 1 calc R
C50A C 0.0766(5) 0.8166(4) 1.0496(4) 0.0531(16) Uani 1 1 d .
H50A H 0.0112 0.8391 1.0755 0.064 Uiso 1 1 calc R
C51A C 0.1717(5) 0.8280(4) 1.0607(3) 0.0501(16) Uani 1 1 d .
H51A H 0.1707 0.8544 1.0982 0.060 Uiso 1 1 calc R
C52A C 0.2684(4) 0.8011(3) 1.0174(3) 0.0384(13) Uani 1 1 d .
O1B O 0.9811(4) 0.9092(3) 0.1888(2) 0.0590(12) Uani 1 1 d .
C2B C 0.9795(5) 0.9037(3) 0.2621(3) 0.0437(14) Uani 1 1 d .
C3B C 0.9149(5) 0.9623(3) 0.2993(3) 0.0443(14) Uani 1 1 d .
C4B C 0.9299(5) 1.0494(3) 0.2398(3) 0.0466(15) Uani 1 1 d .
H4B H 0.9736 1.0663 0.1792 0.056 Uiso 1 1 calc R
C5B C 0.8815(4) 1.1097(3) 0.2692(3) 0.0441(14) Uani 1 1 d .
H5B H 0.8941 1.1690 0.2301 0.053 Uiso 1 1 calc R
C6B C 0.8142(5) 1.0841(3) 0.3560(3) 0.0448(14) Uani 1 1 d .
H6B H 0.7825 1.1269 0.3763 0.054 Uiso 1 1 calc R
C7B C 0.7905(4) 0.9976(3) 0.4157(3) 0.0362(12) Uani 1 1 d .
C8B C 0.8490(4) 0.9337(3) 0.3899(3) 0.0412(14) Uani 1 1 d .
C9B C 0.8254(4) 0.8428(3) 0.4521(3) 0.0351(12) Uani 1 1 d .
C10B C 0.7248(4) 0.8230(3) 0.5166(3) 0.0358(13) Uani 1 1 d .
C11B C 0.6556(4) 0.8884(3) 0.5386(3) 0.0357(12) Uani 1 1 d .
C12B C 0.6990(4) 0.9734(3) 0.4983(3) 0.0390(13) Uani 1 1 d .
C13B C 0.6425(5) 1.0305(3) 0.5346(3) 0.0392(13) Uani 1 1 d .
O14B O 0.6880(3) 1.1095(2) 0.5027(2) 0.0437(9) Uani 1 1 d .
C15B C 0.6307(5) 1.1694(3) 0.5377(4) 0.0522(16) Uani 1 1 d .
H15D H 0.6732 1.2227 0.5082 0.078 Uiso 1 1 calc GR
H15E H 0.6190 1.1444 0.6025 0.078 Uiso 1 1 calc GR
H15F H 0.5610 1.1820 0.5262 0.078 Uiso 1 1 calc GR
C16B C 0.5442(5) 1.0065(4) 0.6033(3) 0.0432(14) Uani 1 1 d .
H16B H 0.5073 1.0459 0.6270 0.052 Uiso 1 1 calc R
C17B C 0.5014(4) 0.9274(4) 0.6363(3) 0.0431(14) Uani 1 1 d .
O18B O 0.4059(3) 0.9019(2) 0.7053(2) 0.0481(10) Uani 1 1 d .
C19B C 0.3517(5) 0.9617(4) 0.7407(4) 0.0514(16) Uani 1 1 d .
H19D H 0.3295 1.0114 0.6940 0.077 Uiso 1 1 calc GR
H19E H 0.4005 0.9808 0.7607 0.077 Uiso 1 1 calc GR
H19F H 0.2879 0.9338 0.7917 0.077 Uiso 1 1 calc GR
C20B C 0.5534(4) 0.8653(3) 0.6046(3) 0.0366(13) Uani 1 1 d .
C21B C 0.5068(5) 0.7805(3) 0.6353(3) 0.0419(14) Uani 1 1 d .
C22B C 0.3973(5) 0.7618(4) 0.6770(3) 0.0440(14) Uani 1 1 d .
H22B H 0.3499 0.8043 0.6890 0.053 Uiso 1 1 calc R
C23B C 0.3562(5) 0.6823(4) 0.7012(3) 0.0415(14) Uani 1 1 d .
H23B H 0.2805 0.6720 0.7261 0.050 Uiso 1 1 calc R
C24B C 0.4244(5) 0.6177(4) 0.6895(3) 0.0450(15) Uani 1 1 d .
H24B H 0.3952 0.5630 0.7078 0.054 Uiso 1 1 calc R
C25B C 0.5351(5) 0.6318(3) 0.6514(3) 0.0406(14) Uani 1 1 d .
C26B C 0.5759(4) 0.7163(3) 0.6182(3) 0.0376(13) Uani 1 1 d .
C27B C 0.6881(4) 0.7359(3) 0.5665(3) 0.0349(12) Uani 1 1 d .
C28B C 0.7605(4) 0.6687(3) 0.5647(3) 0.0345(13) Uani 1 1 d .
C29B C 0.7224(4) 0.5814(3) 0.6106(3) 0.0379(13) Uani 1 1 d .
C30B C 0.6104(5) 0.5631(3) 0.6470(3) 0.0417(14) Uani 1 1 d .
C31B C 0.5768(5) 0.4777(4) 0.6811(3) 0.0475(15) Uani 1 1 d .
H31B H 0.5018 0.4647 0.7039 0.057 Uiso 1 1 calc R
C32B C 0.6496(5) 0.4120(4) 0.6825(3) 0.0521(17) Uani 1 1 d .
H32B H 0.6250 0.3554 0.7024 0.063 Uiso 1 1 calc R
C33B C 0.7589(5) 0.4295(3) 0.6546(3) 0.0458(15) Uani 1 1 d .
H33B H 0.8086 0.3837 0.6597 0.055 Uiso 1 1 calc R
C34B C 0.7977(5) 0.5137(3) 0.6190(3) 0.0410(14) Uani 1 1 d .
C35B C 0.9126(5) 0.5338(3) 0.5932(3) 0.0397(14) Uani 1 1 d .
C36B C 0.9501(5) 0.6212(3) 0.5371(3) 0.0381(13) Uani 1 1 d .
C37B C 0.8713(4) 0.6884(3) 0.5169(3) 0.0353(12) Uani 1 1 d .
C38B C 0.9887(5) 0.4731(3) 0.6250(3) 0.0402(14) Uani 1 1 d .
O39B O 0.9564(3) 0.3894(2) 0.6774(2) 0.0513(11) Uani 1 1 d .
C40B C 1.0321(6) 0.3257(4) 0.7120(4) 0.0614(18) Uani 1 1 d .
H40D H 1.0950 0.3261 0.6621 0.092 Uiso 1 1 calc GR
H40E H 0.9975 0.2688 0.7449 0.092 Uiso 1 1 calc GR
H40F H 1.0552 0.3390 0.7526 0.092 Uiso 1 1 calc GR
C41B C 1.0939(5) 0.4972(3) 0.6060(3) 0.0462(15) Uani 1 1 d .
H41B H 1.1427 0.4558 0.6311 0.055 Uiso 1 1 calc R
C42B C 1.1277(5) 0.5828(3) 0.5496(3) 0.0432(14) Uani 1 1 d .
O43B O 1.2295(3) 0.6076(2) 0.5355(2) 0.0505(10) Uani 1 1 d .
C44B C 1.3076(5) 0.5431(4) 0.5633(5) 0.0697(19) Uani 1 1 d .
H44D H 1.3785 0.5704 0.5400 0.104 Uiso 1 1 calc GR
H44E H 1.3112 0.5009 0.5397 0.104 Uiso 1 1 calc GR
H44F H 1.2861 0.5142 0.6290 0.104 Uiso 1 1 calc GR
C45B C 1.0580(5) 0.6433(3) 0.5093(3) 0.0380(13) Uani 1 1 d .
C46B C 1.0951(4) 0.7275(3) 0.4325(3) 0.0376(13) Uani 1 1 d .
C47B C 1.0170(5) 0.7867(3) 0.3978(3) 0.0379(13) Uani 1 1 d .
C48B C 0.9022(4) 0.7742(3) 0.4540(3) 0.0350(12) Uani 1 1 d .
C49B C 1.2057(4) 0.7458(3) 0.3819(3) 0.0425(14) Uani 1 1 d .
H49B H 1.2588 0.7099 0.4064 0.051 Uiso 1 1 calc R
C50B C 1.2384(5) 0.8134(3) 0.2992(4) 0.0424(14) Uani 1 1 d .
H50B H 1.3129 0.8263 0.2686 0.051 Uiso 1 1 calc R
C51B C 1.1625(5) 0.8625(4) 0.2606(3) 0.0454(15) Uani 1 1 d .
H51B H 1.1845 0.9055 0.2005 0.055 Uiso 1 1 calc R
C52B C 1.0543(5) 0.8494(3) 0.3090(3) 0.0445(14) Uani 1 1 d .

loop_
_atom_site_aniso_label
_atom_site_aniso_U_11
_atom_site_aniso_U_22
_atom_site_aniso_U_33
_atom_site_aniso_U_23
_atom_site_aniso_U_13
_atom_site_aniso_U_12
O1A 0.055(3) 0.053(2) 0.041(2) -0.0213(18) -0.0067(18) -0.007(2)
C2A 0.056(4) 0.035(3) 0.033(3) -0.015(2) -0.011(3) -0.005(3)
C3A 0.042(3) 0.040(3) 0.037(3) -0.014(2) -0.008(2) -0.016(3)
C4A 0.063(4) 0.047(4) 0.051(3) -0.027(3) -0.013(3) -0.010(3)
C5A 0.064(4) 0.039(3) 0.063(4) -0.027(3) -0.004(3) -0.018(3)
C6A 0.052(4) 0.042(3) 0.044(3) -0.018(3) -0.001(3) -0.011(3)
C7A 0.044(3) 0.031(3) 0.035(3) -0.011(2) -0.006(2) -0.012(2)
C8A 0.050(3) 0.034(3) 0.028(2) -0.011(2) -0.008(2) -0.014(3)
C9A 0.036(3) 0.032(3) 0.032(2) -0.009(2) -0.005(2) -0.011(2)
C10A 0.048(3) 0.031(3) 0.025(2) -0.007(2) -0.008(2) -0.012(2)
C11A 0.044(3) 0.038(3) 0.025(2) -0.009(2) -0.009(2) -0.009(3)
C12A 0.045(3) 0.030(3) 0.033(2) -0.010(2) -0.012(2) -0.005(3)
C13A 0.044(3) 0.022(3) 0.035(3) -0.007(2) -0.008(2) -0.011(2)
O14A 0.050(2) 0.031(2) 0.0345(17) -0.0055(15) -0.0040(17) -0.0150(17)
C15A 0.059(4) 0.037(3) 0.042(3) -0.011(3) 0.003(3) -0.019(3)
C16A 0.043(3) 0.036(3) 0.027(2) -0.006(2) -0.003(2) -0.014(3)
C17A 0.054(4) 0.032(3) 0.035(3) -0.011(2) -0.012(3) 0.000(3)
O18A 0.048(2) 0.037(2) 0.0388(18) -0.0128(16) -0.0031(18) -0.0134(18)
C19A 0.047(4) 0.058(4) 0.053(3) -0.024(3) 0.009(3) -0.023(3)
C20A 0.034(3) 0.031(3) 0.028(2) -0.008(2) 0.001(2) -0.010(2)
C21A 0.041(3) 0.030(3) 0.025(2) -0.006(2) -0.009(2) -0.006(2)
C22A 0.046(4) 0.040(3) 0.038(3) -0.014(2) -0.005(3) -0.013(3)
C23A 0.053(4) 0.038(3) 0.039(3) -0.015(2) -0.016(3) -0.003(3)
C24A 0.053(4) 0.033(3) 0.029(2) -0.007(2) -0.005(3) -0.008(3)
C25A 0.054(4) 0.030(3) 0.030(2) -0.009(2) -0.008(2) -0.009(3)
C26A 0.049(3) 0.032(3) 0.025(2) -0.009(2) -0.010(2) -0.011(3)
C27A 0.043(3) 0.032(3) 0.028(2) -0.007(2) -0.009(2) -0.010(3)
C28A 0.054(4) 0.030(3) 0.026(2) -0.006(2) -0.011(2) -0.010(3)
C29A 0.047(4) 0.034(3) 0.029(2) -0.004(2) -0.008(2) -0.013(3)
C30A 0.052(4) 0.037(3) 0.031(3) -0.013(2) -0.012(3) -0.006(3)
C31A 0.047(4) 0.035(3) 0.040(3) -0.010(2) -0.016(3) -0.002(3)
C32A 0.068(4) 0.026(3) 0.048(3) -0.009(2) -0.022(3) -0.005(3)
C33A 0.054(4) 0.041(3) 0.034(3) -0.011(2) -0.009(3) -0.019(3)
C34A 0.047(4) 0.040(3) 0.032(3) -0.014(2) -0.010(2) -0.016(3)
C35A 0.046(3) 0.033(3) 0.032(3) -0.008(2) -0.005(2) -0.015(3)
C36A 0.053(4) 0.034(3) 0.028(2) -0.009(2) -0.004(3) -0.011(3)
C37A 0.051(4) 0.022(3) 0.026(2) -0.003(2) -0.011(2) -0.015(2)
C38A 0.050(4) 0.039(3) 0.038(3) -0.005(2) -0.008(3) -0.021(3)
O39A 0.063(3) 0.042(2) 0.064(2) -0.0233(19) -0.025(2) -0.015(2)
C40A 0.072(5) 0.048(4) 0.063(4) -0.021(3) -0.021(3) -0.019(3)
C41A 0.047(4) 0.051(4) 0.033(3) -0.015(2) -0.012(3) -0.016(3)
C42A 0.046(4) 0.043(3) 0.030(3) -0.004(2) -0.010(2) -0.011(3)
O43A 0.046(2) 0.048(2) 0.0380(19) -0.0114(17) -0.0112(18) -0.010(2)
C44A 0.050(4) 0.063(4) 0.055(3) -0.027(3) -0.015(3) -0.007(3)
C45A 0.043(3) 0.040(3) 0.022(2) -0.006(2) -0.005(2) -0.020(3)
C46A 0.043(3) 0.034(3) 0.036(3) -0.013(2) -0.006(2) -0.010(3)
C47A 0.043(3) 0.036(3) 0.028(2) -0.006(2) -0.007(2) -0.008(3)
C48A 0.051(4) 0.028(3) 0.031(2) -0.010(2) -0.011(2) -0.006(3)
C49A 0.055(4) 0.044(3) 0.039(3) -0.015(3) -0.007(3) -0.015(3)
C50A 0.048(4) 0.055(4) 0.059(3) -0.031(3) -0.010(3) 0.000(3)
C51A 0.052(4) 0.053(4) 0.043(3) -0.024(3) -0.004(3) -0.009(3)
C52A 0.044(3) 0.038(3) 0.032(2) -0.017(2) -0.002(2) -0.012(3)
O1B 0.085(3) 0.050(3) 0.040(2) -0.0180(18) -0.020(2) 0.004(2)
C2B 0.060(4) 0.036(3) 0.029(3) -0.008(2) -0.011(3) -0.011(3)
C3B 0.047(4) 0.041(3) 0.036(3) -0.011(2) -0.007(3) -0.005(3)
C4B 0.053(4) 0.040(3) 0.036(3) -0.010(3) -0.005(3) -0.008(3)
C5B 0.045(3) 0.036(3) 0.039(3) -0.009(2) -0.007(3) -0.007(3)
C6B 0.048(4) 0.038(3) 0.041(3) -0.008(2) -0.014(3) -0.010(3)
C7B 0.040(3) 0.033(3) 0.032(2) -0.011(2) -0.011(2) -0.001(2)
C8B 0.049(4) 0.037(3) 0.034(3) -0.010(2) -0.010(3) -0.014(3)
C9B 0.045(3) 0.026(3) 0.032(2) -0.011(2) -0.008(2) -0.006(2)
C10B 0.038(3) 0.041(3) 0.031(2) -0.016(2) -0.009(2) -0.004(3)
C11B 0.036(3) 0.032(3) 0.032(2) -0.010(2) -0.009(2) 0.003(2)
C12B 0.049(3) 0.037(3) 0.036(3) -0.019(2) -0.015(2) -0.002(3)
C13B 0.051(4) 0.031(3) 0.035(3) -0.011(2) -0.017(3) -0.002(3)
O14B 0.054(2) 0.030(2) 0.0447(19) -0.0147(16) -0.0134(18) -0.0016(18)
C15B 0.064(4) 0.036(3) 0.055(3) -0.023(3) -0.014(3) 0.006(3)
C16B 0.049(4) 0.044(3) 0.041(3) -0.018(3) -0.019(3) 0.004(3)
C17B 0.040(3) 0.047(4) 0.036(3) -0.018(3) -0.003(3) -0.002(3)
O18B 0.044(2) 0.050(2) 0.045(2) -0.0246(18) -0.0007(18) -0.0026(19)
C19B 0.044(4) 0.060(4) 0.056(3) -0.039(3) -0.006(3) 0.007(3)
C20B 0.047(3) 0.031(3) 0.032(2) -0.008(2) -0.018(2) -0.004(2)
C21B 0.047(4) 0.042(3) 0.032(3) -0.012(2) -0.009(3) -0.006(3)
C22B 0.047(4) 0.041(3) 0.036(3) -0.007(2) -0.011(3) -0.010(3)
C23B 0.039(3) 0.052(4) 0.029(2) -0.014(2) -0.007(2) -0.008(3)
C24B 0.049(4) 0.049(4) 0.034(3) -0.019(3) -0.003(3) -0.012(3)
C25B 0.049(4) 0.038(3) 0.036(3) -0.019(2) -0.009(3) -0.004(3)
C26B 0.047(3) 0.038(3) 0.029(2) -0.014(2) -0.009(2) -0.009(3)
C27B 0.035(3) 0.040(3) 0.026(2) -0.011(2) -0.007(2) -0.009(2)
C28B 0.047(3) 0.025(3) 0.027(2) -0.011(2) -0.005(2) -0.003(2)
C29B 0.051(4) 0.033(3) 0.027(2) -0.013(2) -0.006(2) -0.009(3)
C30B 0.046(4) 0.037(3) 0.030(2) -0.007(2) -0.003(2) -0.011(3)
C31B 0.050(4) 0.047(4) 0.034(3) -0.010(3) 0.000(3) -0.020(3)
C32B 0.069(4) 0.034(3) 0.041(3) -0.013(3) -0.001(3) -0.009(3)
C33B 0.066(4) 0.029(3) 0.036(3) -0.014(2) -0.004(3) -0.008(3)
C34B 0.057(4) 0.033(3) 0.024(2) -0.010(2) 0.002(2) -0.012(3)
C35B 0.054(4) 0.035(3) 0.030(2) -0.017(2) -0.007(3) -0.003(3)
C36B 0.048(4) 0.030(3) 0.035(3) -0.015(2) -0.011(2) 0.004(3)
C37B 0.047(3) 0.030(3) 0.029(2) -0.012(2) -0.009(2) -0.008(2)
C38B 0.060(4) 0.034(3) 0.021(2) -0.014(2) -0.004(2) 0.001(3)
O39B 0.070(3) 0.032(2) 0.0410(19) -0.0104(17) -0.0114(19) 0.001(2)
C40B 0.082(5) 0.047(4) 0.053(3) -0.019(3) -0.025(3) 0.008(4)
C41B 0.064(4) 0.034(3) 0.045(3) -0.018(3) -0.022(3) 0.003(3)
C42B 0.053(4) 0.039(3) 0.036(3) -0.015(2) -0.011(3) -0.005(3)
O43B 0.052(3) 0.045(2) 0.053(2) -0.0164(18) -0.022(2) 0.007(2)
C44B 0.060(4) 0.064(5) 0.082(5) -0.022(4) -0.039(4) 0.017(4)
C45B 0.048(4) 0.034(3) 0.031(2) -0.013(2) -0.010(2) -0.001(3)
C46B 0.046(3) 0.034(3) 0.036(3) -0.018(2) -0.007(3) -0.010(3)
C47B 0.058(4) 0.023(3) 0.029(2) -0.006(2) -0.013(3) -0.005(3)
C48B 0.042(3) 0.031(3) 0.031(2) -0.012(2) -0.009(2) -0.008(2)
C49B 0.043(3) 0.039(3) 0.042(3) -0.018(3) -0.004(3) -0.010(3)
C50B 0.038(3) 0.037(3) 0.054(3) -0.026(3) -0.005(3) -0.004(3)
C51B 0.050(4) 0.044(3) 0.034(3) -0.013(2) 0.000(3) -0.016(3)
C52B 0.060(4) 0.034(3) 0.039(3) -0.016(2) -0.011(3) -0.006(3)

loop_
_atom_type_symbol
_atom_type_description
_atom_type_scat_dispersion_real
_atom_type_scat_dispersion_imag
_atom_type_scat_source
C C 0.0181 0.0091 'International Tables Vol C Tables 4.2.6.8 and 6.1.1.4'
H H 0.0000 0.0000 'International Tables Vol C Tables 4.2.6.8 and 6.1.1.4'
O O 0.0492 0.0322 'International Tables Vol C Tables 4.2.6.8 and 6.1.1.4'

loop_
_geom_angle_atom_site_label_1
_geom_angle_atom_site_label_2
_geom_angle_atom_site_label_3
_geom_angle
O1A C2A C3A 121.1(5)
O1A C2A C52A 121.7(5)
C52A C2A C3A 116.1(4)
C4A C3A C2A 114.6(5)
C4A C3A C8A 122.7(5)
C8A C3A C2A 122.7(5)
C3A C4A H4A 119.8
C5A C4A C3A 120.3(5)
C5A C4A H4A 119.8
C4A C5A H5A 120.8
C4A C5A C6A 118.5(5)
C6A C5A H5A 120.8
C5A C6A H6A 118.7
C5A C6A C7A 122.5(5)
C7A C6A H6A 118.7
C6A C7A C8A 119.3(5)
C6A C7A C12A 121.6(5)
C8A C7A C12A 118.8(4)
C3A C8A C7A 115.2(5)
C3A C8A C9A 124.0(4)
C7A C8A C9A 120.5(4)
C10A C9A C8A 115.8(4)
C10A C9A C48A 119.0(5)
C48A C9A C8A 125.0(5)
C9A C10A C11A 121.9(5)
C9A C10A C27A 120.0(5)
C27A C10A C11A 118.0(5)
C12A C11A C10A 119.5(5)
C12A C11A C20A 120.6(5)
C20A C11A C10A 119.8(5)
C11A C12A C7A 117.8(4)
C13A C12A C7A 124.4(5)
C13A C12A C11A 117.4(5)
O14A C13A C12A 117.2(4)
C16A C13A C12A 121.7(5)
C16A C13A O14A 121.1(4)
C13A O14A C15A 117.5(4)
O14A C15A H15A 109.5
O14A C15A H15B 109.5
O14A C15A H15C 109.5
H15A C15A H15B 109.5
H15A C15A H15C 109.5
H15B C15A H15C 109.5
C13A C16A H16A 119.9
C13A C16A C17A 120.1(5)
C17A C16A H16A 120.0
C16A C17A O18A 119.6(5)
C16A C17A C20A 122.5(5)
O18A C17A C20A 117.9(5)
C17A O18A C19A 118.1(4)
O18A C19A H19A 109.5
O18A C19A H19B 109.5
O18A C19A H19C 109.5
H19A C19A H19B 109.5
H19A C19A H19C 109.5
H19B C19A H19C 109.5
C11A C20A C21A 119.1(4)
C17A C20A C11A 117.0(5)
C17A C20A C21A 123.9(5)
C22A C21A C20A 123.0(5)
C22A C21A C26A 118.3(5)
C26A C21A C20A 118.7(5)
C21A C22A H22A 119.8
C21A C22A C23A 120.4(5)
C23A C22A H22A 119.8
C22A C23A H23A 119.5
C24A C23A C22A 121.0(6)
C24A C23A H23A 119.5
C23A C24A H24A 119.8
C23A C24A C25A 120.4(5)
C25A C24A H24A 119.8
C24A C25A C26A 118.9(5)
C24A C25A C30A 120.9(5)
C26A C25A C30A 120.2(5)
C21A C26A C27A 119.8(5)
C25A C26A C21A 120.6(5)
C25A C26A C27A 119.6(5)
C10A C27A C26A 121.5(5)
C28A C27A C10A 118.8(5)
C28A C27A C26A 119.6(5)
C27A C28A C29A 119.9(5)
C27A C28A C37A 120.4(5)
C37A C28A C29A 119.8(5)
C30A C29A C28A 119.8(5)
C30A C29A C34A 119.9(5)
C34A C29A C28A 120.3(5)
C29A C30A C25A 119.3(5)
C29A C30A C31A 119.9(5)
C31A C30A C25A 120.7(5)
C30A C31A H31A 120.3
C32A C31A C30A 119.3(6)
C32A C31A H31A 120.3
C31A C32A H32A 118.9
C31A C32A C33A 122.3(5)
C33A C32A H32A 118.9
C32A C33A H33A 119.9
C32A C33A C34A 120.3(5)
C34A C33A H33A 119.9
C29A C34A C35A 117.3(5)
C33A C34A C29A 118.1(5)
C33A C34A C35A 124.7(5)
C36A C35A C34A 121.2(5)
C38A C35A C34A 123.2(5)
C38A C35A C36A 115.5(5)
C35A C36A C37A 118.3(5)
C45A C36A C35A 122.2(5)
C45A C36A C37A 119.3(5)
C28A C37A C36A 119.0(4)
C28A C37A C48A 119.1(5)
C48A C37A C36A 121.6(5)
O39A C38A C35A 116.8(5)
O39A C38A C41A 120.1(5)
C41A C38A C35A 123.0(5)
C38A O39A C40A 118.7(5)
O39A C40A H40A 109.5
O39A C40A H40B 109.5
O39A C40A H40C 109.5
H40A C40A H40B 109.5
H40A C40A H40C 109.5
H40B C40A H40C 109.5
C38A C41A H41A 120.3
C42A C41A C38A 119.4(6)
C42A C41A H41A 120.3
C41A C42A C45A 120.8(6)
O43A C42A C41A 122.2(5)
O43A C42A C45A 116.9(5)
C42A O43A C44A 116.4(4)
O43A C44A H44A 109.5
O43A C44A H44B 109.5
O43A C44A H44C 109.5
H44A C44A H44B 109.5
H44A C44A H44C 109.5
H44B C44A H44C 109.5
C36A C45A C42A 117.9(5)
C36A C45A C46A 117.7(5)
C42A C45A C46A 124.0(5)
C47A C46A C45A 119.6(5)
C49A C46A C45A 120.4(5)
C49A C46A C47A 119.6(5)
C46A C47A C48A 119.2(5)
C46A C47A C52A 116.8(5)
C52A C47A C48A 123.4(5)
C9A C48A C37A 119.4(5)
C9A C48A C47A 125.8(5)
C37A C48A C47A 114.7(5)
C46A C49A H49A 119.5
C50A C49A C46A 121.1(6)
C50A C49A H49A 119.5
C49A C50A H50A 120.2
C49A C50A C51A 119.7(6)
C51A C50A H50A 120.2
C50A C51A H51A 119.9
C52A C51A C50A 120.2(5)
C52A C51A H51A 119.9
C47A C52A C2A 123.4(5)
C51A C52A C2A 114.6(5)
C51A C52A C47A 121.9(5)
O1B C2B C3B 121.5(5)
O1B C2B C52B 122.0(5)
C52B C2B C3B 115.7(5)
C4B C3B C2B 114.5(4)
C4B C3B C8B 122.4(5)
C8B C3B C2B 122.9(5)
C3B C4B H4B 120.2
C5B C4B C3B 119.6(5)
C5B C4B H4B 120.2
C4B C5B H5B 120.2
C4B C5B C6B 119.5(5)
C6B C5B H5B 120.2
C5B C6B H6B 118.7
C5B C6B C7B 122.6(5)
C7B C6B H6B 118.7
C6B C7B C8B 118.6(4)
C6B C7B C12B 120.7(5)
C8B C7B C12B 120.3(4)
C3B C8B C7B 116.5(5)
C3B C8B C9B 123.6(5)
C7B C8B C9B 119.1(4)
C10B C9B C8B 117.0(5)
C10B C9B C48B 118.5(4)
C48B C9B C8B 124.4(5)
C9B C10B C11B 122.2(5)
C9B C10B C27B 119.8(5)
C27B C10B C11B 117.9(4)
C12B C11B C10B 117.9(4)
C20B C11B C10B 120.3(4)
C20B C11B C12B 121.5(5)
C11B C12B C7B 117.3(4)
C13B C12B C7B 124.7(5)
C13B C12B C11B 117.5(5)
O14B C13B C12B 118.3(5)
O14B C13B C16B 120.6(5)
C16B C13B C12B 121.0(5)
C13B O14B C15B 119.2(4)
O14B C15B H15D 109.5
O14B C15B H15E 109.5
O14B C15B H15F 109.5
H15D C15B H15E 109.5
H15D C15B H15F 109.5
H15E C15B H15F 109.5
C13B C16B H16B 119.9
C17B C16B C13B 120.3(5)
C17B C16B H16B 119.9
C16B C17B O18B 121.2(5)
C16B C17B C20B 122.5(5)
O18B C17B C20B 116.3(5)
C17B O18B C19B 118.3(4)
O18B C19B H19D 109.5
O18B C19B H19E 109.5
O18B C19B H19F 109.5
H19D C19B H19E 109.5
H19D C19B H19F 109.5
H19E C19B H19F 109.5
C11B C20B C17B 116.8(5)
C11B C20B C21B 119.1(5)
C17B C20B C21B 124.0(5)
C22B C21B C20B 123.0(5)
C22B C21B C26B 118.5(5)
C26B C21B C20B 118.5(5)
C21B C22B H22B 119.5
C23B C22B C21B 121.1(5)
C23B C22B H22B 119.5
C22B C23B H23B 119.8
C24B C23B C22B 120.5(5)
C24B C23B H23B 119.8
C23B C24B H24B 119.6
C23B C24B C25B 120.8(5)
C25B C24B H24B 119.6
C24B C25B C26B 118.3(5)
C24B C25B C30B 122.4(5)
C26B C25B C30B 119.2(5)
C21B C26B C25B 120.2(5)
C21B C26B C27B 120.3(5)
C25B C26B C27B 119.5(5)
C10B C27B C26B 120.1(5)
C28B C27B C10B 120.3(5)
C28B C27B C26B 119.7(5)
C27B C28B C29B 120.3(5)
C27B C28B C37B 119.2(4)
C37B C28B C29B 120.5(5)
C30B C29B C28B 120.1(5)
C30B C29B C34B 120.3(5)
C34B C29B C28B 119.6(5)
C29B C30B C25B 119.3(5)
C31B C30B C25B 122.6(5)
C31B C30B C29B 118.0(5)
C30B C31B H31B 119.0
C32B C31B C30B 122.0(6)
C32B C31B H31B 119.0
C31B C32B H32B 120.3
C31B C32B C33B 119.4(5)
C33B C32B H32B 120.3
C32B C33B H33B 119.3
C32B C33B C34B 121.3(6)
C34B C33B H33B 119.3
C29B C34B C35B 118.8(5)
C33B C34B C29B 118.5(5)
C33B C34B C35B 122.6(5)
C36B C35B C34B 119.2(5)
C38B C35B C34B 123.8(5)
C38B C35B C36B 116.8(5)
C35B C36B C37B 118.7(5)
C45B C36B C35B 121.5(5)
C45B C36B C37B 119.5(5)
C28B C37B C36B 119.1(4)
C48B C37B C28B 118.8(5)
C48B C37B C36B 121.9(5)
O39B C38B C35B 118.5(5)
O39B C38B C41B 120.0(5)
C41B C38B C35B 121.5(5)
C38B O39B C40B 119.9(5)
O39B C40B H40D 109.5
O39B C40B H40E 109.5
O39B C40B H40F 109.5
H40D C40B H40E 109.5
H40D C40B H40F 109.5
H40E C40B H40F 109.5
C38B C41B H41B 120.1
C38B C41B C42B 119.7(6)
C42B C41B H41B 120.1
O43B C42B C41B 119.6(5)
O43B C42B C45B 119.8(5)
C45B C42B C41B 120.6(6)
C42B O43B C44B 119.6(5)
O43B C44B H44D 109.5
O43B C44B H44E 109.5
O43B C44B H44F 109.5
H44D C44B H44E 109.5
H44D C44B H44F 109.5
H44E C44B H44F 109.5
C36B C45B C42B 118.8(5)
C36B C45B C46B 117.8(5)
C42B C45B C46B 123.1(5)
C47B C46B C45B 119.0(5)
C49B C46B C45B 122.0(5)
C49B C46B C47B 118.0(5)
C46B C47B C48B 119.0(4)
C52B C47B C46B 116.7(5)
C52B C47B C48B 124.2(5)
C9B C48B C47B 124.8(4)
C37B C48B C9B 120.0(5)
C37B C48B C47B 115.1(5)
C46B C49B H49B 118.9
C50B C49B C46B 122.1(6)
C50B C49B H49B 118.9
C49B C50B H50B 120.3
C49B C50B C51B 119.5(5)
C51B C50B H50B 120.3
C50B C51B H51B 120.0
C50B C51B C52B 120.1(5)
C52B C51B H51B 120.0
C47B C52B C2B 121.2(5)
C51B C52B C2B 116.2(5)
C51B C52B C47B 122.5(6)

loop_
_geom_bond_atom_site_label_1
_geom_bond_atom_site_label_2
_geom_bond_distance
O1A C2A 1.238(6)
C2A C3A 1.467(7)
C2A C52A 1.463(8)
C3A C4A 1.382(7)
C3A C8A 1.417(7)
C4A H4A 0.9500
C4A C5A 1.366(8)
C5A H5A 0.9500
C5A C6A 1.384(8)
C6A H6A 0.9500
C6A C7A 1.387(7)
C7A C8A 1.430(7)
C7A C12A 1.484(7)
C8A C9A 1.478(7)
C9A C10A 1.420(7)
C9A C48A 1.425(7)
C10A C11A 1.449(7)
C10A C27A 1.424(7)
C11A C12A 1.422(7)
C11A C20A 1.435(7)
C12A C13A 1.403(7)
C13A O14A 1.380(6)
C13A C16A 1.365(7)
O14A C15A 1.456(6)
C15A H15A 0.9800
C15A H15B 0.9800
C15A H15C 0.9800
C16A H16A 0.9500
C16A C17A 1.374(7)
C17A O18A 1.385(6)
C17A C20A 1.387(7)
O18A C19A 1.418(6)
C19A H19A 0.9800
C19A H19B 0.9800
C19A H19C 0.9800
C20A C21A 1.468(7)
C21A C22A 1.393(8)
C21A C26A 1.413(7)
C22A H22A 0.9500
C22A C23A 1.400(7)
C23A H23A 0.9500
C23A C24A 1.363(8)
C24A H24A 0.9500
C24A C25A 1.403(8)
C25A C26A 1.409(7)
C25A C30A 1.447(8)
C26A C27A 1.428(7)
C27A C28A 1.409(7)
C28A C29A 1.452(7)
C28A C37A 1.423(8)
C29A C30A 1.394(8)
C29A C34A 1.423(7)
C30A C31A 1.408(7)
C31A H31A 0.9500
C31A C32A 1.356(8)
C32A H32A 0.9500
C32A C33A 1.373(8)
C33A H33A 0.9500
C33A C34A 1.402(7)
C34A C35A 1.447(8)
C35A C36A 1.436(7)
C35A C38A 1.405(8)
C36A C37A 1.451(8)
C36A C45A 1.387(8)
C37A C48A 1.430(7)
C38A O39A 1.385(7)
C38A C41A 1.390(8)
O39A C40A 1.432(7)
C40A H40A 0.9800
C40A H40B 0.9800
C40A H40C 0.9800
C41A H41A 0.9500
C41A C42A 1.378(8)
C42A O43A 1.379(7)
C42A C45A 1.425(8)
O43A C44A 1.440(7)
C44A H44A 0.9800
C44A H44B 0.9800
C44A H44C 0.9800
C45A C46A 1.480(7)
C46A C47A 1.417(8)
C46A C49A 1.419(8)
C47A C48A 1.493(7)
C47A C52A 1.422(7)
C49A H49A 0.9500
C49A C50A 1.379(8)
C50A H50A 0.9500
C50A C51A 1.384(8)
C51A H51A 0.9500
C51A C52A 1.385(7)
O1B C2B 1.236(6)
C2B C3B 1.472(8)
C2B C52B 1.459(8)
C3B C4B 1.398(7)
C3B C8B 1.417(7)
C4B H4B 0.9500
C4B C5B 1.358(7)
C5B H5B 0.9500
C5B C6B 1.377(7)
C6B H6B 0.9500
C6B C7B 1.400(7)
C7B C8B 1.418(7)
C7B C12B 1.466(7)
C8B C9B 1.468(7)
C9B C10B 1.387(7)
C9B C48B 1.448(7)
C10B C11B 1.463(7)
C10B C27B 1.425(7)
C11B C12B 1.430(7)
C11B C20B 1.414(7)
C12B C13B 1.408(7)
C13B O14B 1.370(6)
C13B C16B 1.397(7)
O14B C15B 1.440(6)
C15B H15D 0.9800
C15B H15E 0.9800
C15B H15F 0.9800
C16B H16B 0.9500
C16B C17B 1.354(8)
C17B O18B 1.376(6)
C17B C20B 1.422(7)
O18B C19B 1.430(6)
C19B H19D 0.9800
C19B H19E 0.9800
C19B H19F 0.9800
C20B C21B 1.471(7)
C21B C22B 1.388(8)
C21B C26B 1.414(8)
C22B H22B 0.9500
C22B C23B 1.385(8)
C23B H23B 0.9500
C23B C24B 1.382(8)
C24B H24B 0.9500
C24B C25B 1.390(8)
C25B C26B 1.427(7)
C25B C30B 1.455(8)
C26B C27B 1.444(7)
C27B C28B 1.408(7)
C28B C29B 1.433(7)
C28B C37B 1.418(7)
C29B C30B 1.416(8)
C29B C34B 1.418(8)
C30B C31B 1.404(8)
C31B H31B 0.9500
C31B C32B 1.383(8)
C32B H32B 0.9500
C32B C33B 1.385(9)
C33B H33B 0.9500
C33B C34B 1.404(7)
C34B C35B 1.470(8)
C35B C36B 1.440(7)
C35B C38B 1.409(8)
C36B C37B 1.451(7)
C36B C45B 1.387(8)
C37B C48B 1.418(7)
C38B O39B 1.363(6)
C38B C41B 1.391(8)
O39B C40B 1.445(7)
C40B H40D 0.9800
C40B H40E 0.9800
C40B H40F 0.9800
C41B H41B 0.9500
C41B C42B 1.402(7)
C42B O43B 1.374(7)
C42B C45B 1.397(8)
O43B C44B 1.442(7)
C44B H44D 0.9800
C44B H44E 0.9800
C44B H44F 0.9800
C45B C46B 1.481(7)
C46B C47B 1.433(8)
C46B C49B 1.420(7)
C47B C48B 1.484(7)
C47B C52B 1.404(7)
C49B H49B 0.9500
C49B C50B 1.367(7)
C50B H50B 0.9500
C50B C51B 1.372(8)
C51B H51B 0.9500
C51B C52B 1.382(8)

loop_
_smtbx_masks_void_nr
_smtbx_masks_void_average_x
_smtbx_masks_void_average_y
_smtbx_masks_void_average_z
_smtbx_masks_void_volume
_smtbx_masks_void_count_electrons
1 0.000 0.000 0.000 591.8 128.4
